data_4348769
loop_
_publ_author_name
'Seo, Sujin'
'Ju, Huiyeong'
'Kim, Seulgi'
'Park, In-Hyeok'
'Lee, Eunji'
'Lee, Shim Sung'

_publ_section_title
;
 Group 12 Metal Complexes of an 18-Membered
 N<sub>2</sub>O<sub>2</sub>S<sub>2</sub> Macrocycle Incorporating Two
 Pyridines: First Examples of an Infinite Mercury(I) Complex and a
 Dumbbell-Shaped Heteronuclear Complex with a Macrocyclic Ligand.
;
_journal_issue 21
_journal_name_full 'Inorganic chemistry'
_journal_page_first 11028
_journal_page_last 11039
_journal_paper_doi 10.1021/acs.inorgchem.6b01583
_journal_volume 55
_journal_year 2016
_chemical_formula_moiety 'C18 H22 Br2 Cd N2 O2 S2'
_chemical_formula_sum 'C18 H22 Br2 Cd N2 O2 S2'
_chemical_formula_weight 634.72
_space_group_IT_number 14
_space_group_name_Hall '-P 2yn'
_space_group_name_H-M_alt 'P 1 21/n 1'
_symmetry_cell_setting monoclinic
_symmetry_space_group_name_Hall '-P 2yn'
_symmetry_space_group_name_H-M 'P 1 21/n 1'
_atom_sites_solution_hydrogens geom
_atom_sites_solution_primary direct
_atom_sites_solution_secondary difmap
_audit_creation_method SHELXL-97
_cell_angle_alpha 90.00
_cell_angle_beta 104.0950(10)
_cell_angle_gamma 90.00
_cell_formula_units_Z 4
_cell_length_a 13.5381(2)
_cell_length_b 11.27860(10)
_cell_length_c 14.3054(2)
_cell_measurement_reflns_used 8151
_cell_measurement_temperature 296(2)
_cell_measurement_theta_max 28.28
_cell_measurement_theta_min 2.59
_cell_volume 2118.54(5)
_computing_cell_refinement 'Bruker SAINT'
_computing_data_collection 'Bruker APEX2'
_computing_data_reduction 'Bruker SAINT'
_computing_molecular_graphics 'Bruker SHELXTL'
_computing_publication_material 'Bruker SHELXTL'
_computing_structure_refinement 'SHELXL-97 (Sheldrick, 2008)'
_computing_structure_solution 'SHELXS-97 (Sheldrick, 2008)'
_diffrn_ambient_temperature 296(2)
_diffrn_measured_fraction_theta_full 1.000
_diffrn_measured_fraction_theta_max 1.000
_diffrn_measurement_device_type 'Bruker APEX-II CCD'
_diffrn_measurement_method '\f and \w scans'
_diffrn_radiation_monochromator graphite
_diffrn_radiation_source 'fine-focus sealed tube'
_diffrn_radiation_type MoK\a
_diffrn_radiation_wavelength 0.71073
_diffrn_reflns_av_R_equivalents 0.0252
_diffrn_reflns_av_sigmaI/netI 0.0275
_diffrn_reflns_limit_h_max 17
_diffrn_reflns_limit_h_min -17
_diffrn_reflns_limit_k_max 14
_diffrn_reflns_limit_k_min -14
_diffrn_reflns_limit_l_max 17
_diffrn_reflns_limit_l_min -18
_diffrn_reflns_number 20298
_diffrn_reflns_theta_full 28.00
_diffrn_reflns_theta_max 28.00
_diffrn_reflns_theta_min 1.86
_exptl_absorpt_coefficient_mu 5.016
_exptl_absorpt_correction_T_max 0.4654
_exptl_absorpt_correction_T_min 0.3790
_exptl_absorpt_correction_type multi-scan
_exptl_absorpt_process_details SADABS
_exptl_crystal_colour colourless
_exptl_crystal_density_diffrn 1.990
_exptl_crystal_density_method 'not measured'
_exptl_crystal_description Block
_exptl_crystal_F_000 1240
_exptl_crystal_size_max 0.24
_exptl_crystal_size_mid 0.23
_exptl_crystal_size_min 0.18
_refine_diff_density_max 0.985
_refine_diff_density_min -0.768
_refine_diff_density_rms 0.099
_refine_ls_extinction_method none
_refine_ls_goodness_of_fit_ref 1.033
_refine_ls_hydrogen_treatment constr
_refine_ls_matrix_type full
_refine_ls_number_parameters 244
_refine_ls_number_reflns 5111
_refine_ls_number_restraints 0
_refine_ls_restrained_S_all 1.033
_refine_ls_R_factor_all 0.0366
_refine_ls_R_factor_gt 0.0266
_refine_ls_shift/su_max 0.002
_refine_ls_shift/su_mean 0.000
_refine_ls_structure_factor_coef Fsqd
_refine_ls_weighting_details 'calc w=1/[\s^2^(Fo^2^)+(0.0321P)^2^+1.5643P] where P=(Fo^2^+2Fc^2^)/3'
_refine_ls_weighting_scheme calc
_refine_ls_wR_factor_gt 0.0617
_refine_ls_wR_factor_ref 0.0657
_reflns_number_gt 4281
_reflns_number_total 5111
_reflns_threshold_expression >2sigma(I)
_cod_data_source_file ic6b01583_si_002.cif
_cod_data_source_block 2
_cod_depositor_comments
;
The following automatic conversions were performed:

data item '_symmetry_cell_setting' value 'Monoclinic' was changed to
'monoclinic' in accordance with the
/home/saulius/struct/COD-crude-data/automatic-downloads/DataCite-retrospective/ACS/depositions/lib/dictionaries/cif_core.dic
dictionary named 'cif_core.dic' version 2.4.2 last updated on
2011-04-26.

Automatic conversion script
Id: cif_fix_values 6909 2019-04-08 15:41:33Z antanas 
;
_cod_original_sg_symbol_H-M P2(1)/n
_cod_database_code 4348769

loop_
_symmetry_equiv_pos_as_xyz
'x, y, z'
'-x+1/2, y+1/2, -z+1/2'
'-x, -y, -z'
'x-1/2, -y-1/2, z-1/2'

loop_
_atom_site_label
_atom_site_type_symbol
_atom_site_fract_x
_atom_site_fract_y
_atom_site_fract_z
_atom_site_U_iso_or_equiv
_atom_site_adp_type
_atom_site_occupancy
_atom_site_symmetry_multiplicity
_atom_site_calc_flag
_atom_site_refinement_flags
Cd1 Cd 1.025642(14) 0.762310(16) 0.234033(14) 0.01856(6) Uani 1 1 d .
Br1 Br 1.19180(2) 0.72193(2) 0.16950(2) 0.02418(8) Uani 1 1 d .
Br2 Br 0.84968(2) 0.77794(2) 0.29069(3) 0.03143(9) Uani 1 1 d .
N1 N 0.93639(16) 0.84558(19) 0.08633(16) 0.0195(5) Uani 1 1 d .
N2 N 1.08250(16) 0.61200(19) 0.37105(16) 0.0202(5) Uani 1 1 d .
O1 O 1.00909(15) 0.99603(16) 0.23979(14) 0.0257(4) Uani 1 1 d .
O2 O 0.95166(14) 0.60271(15) 0.10776(13) 0.0226(4) Uani 1 1 d .
S1 S 1.15529(6) 0.86443(6) 0.39429(5) 0.02643(16) Uani 1 1 d .
S2 S 0.96412(6) 0.36255(6) 0.21881(6) 0.02850(17) Uani 1 1 d .
C1 C 0.8729(2) 0.8268(3) -0.0834(2) 0.0257(6) Uani 1 1 d .
H1A H 0.8589 0.7787 -0.1379 0.031 Uiso 1 1 calc R
C2 C 0.8490(2) 0.9456(3) -0.0912(2) 0.0264(6) Uani 1 1 d .
H2A H 0.8207 0.9793 -0.1511 0.032 Uiso 1 1 calc R
C3 C 0.8675(2) 1.0133(2) -0.0094(2) 0.0253(6) Uani 1 1 d .
H3A H 0.8524 1.0939 -0.0132 0.030 Uiso 1 1 calc R
C4 C 0.90872(19) 0.9610(2) 0.0791(2) 0.0211(6) Uani 1 1 d .
C5 C 0.9190(2) 1.0302(2) 0.1697(2) 0.0274(6) Uani 1 1 d .
H5A H 0.9221 1.1141 0.1560 0.033 Uiso 1 1 calc R
H5B H 0.8599 1.0166 0.1953 0.033 Uiso 1 1 calc R
C6 C 1.0102(2) 1.0408(2) 0.3334(2) 0.0314(7) Uani 1 1 d .
H6A H 0.9577 1.0022 0.3581 0.038 Uiso 1 1 calc R
H6B H 0.9969 1.1254 0.3300 0.038 Uiso 1 1 calc R
C7 C 1.1138(2) 1.0164(2) 0.3990(2) 0.0316(7) Uani 1 1 d .
H7A H 1.1120 1.0351 0.4647 0.038 Uiso 1 1 calc R
H7B H 1.1633 1.0685 0.3813 0.038 Uiso 1 1 calc R
C8 C 1.0881(2) 0.7879(2) 0.4721(2) 0.0283(6) Uani 1 1 d .
H8A H 1.1155 0.8114 0.5386 0.034 Uiso 1 1 calc R
H8B H 1.0163 0.8084 0.4540 0.034 Uiso 1 1 calc R
C9 C 1.1012(2) 0.6567(2) 0.4614(2) 0.0221(6) Uani 1 1 d .
C10 C 1.1304(2) 0.5871(3) 0.5423(2) 0.0274(6) Uani 1 1 d .
H10A H 1.1446 0.6212 0.6034 0.033 Uiso 1 1 calc R
C11 C 1.1385(2) 0.4660(3) 0.5321(2) 0.0286(7) Uani 1 1 d .
H11A H 1.1561 0.4171 0.5859 0.034 Uiso 1 1 calc R
C12 C 1.1201(2) 0.4191(2) 0.4406(2) 0.0253(6) Uani 1 1 d .
H12A H 1.1247 0.3377 0.4319 0.030 Uiso 1 1 calc R
C13 C 1.0945(2) 0.4942(2) 0.3611(2) 0.0209(6) Uani 1 1 d .
C14 C 1.0823(2) 0.4436(2) 0.2620(2) 0.0230(6) Uani 1 1 d .
H14A H 1.1390 0.3909 0.2624 0.028 Uiso 1 1 calc R
H14B H 1.0850 0.5078 0.2175 0.028 Uiso 1 1 calc R
C15 C 0.8714(2) 0.4801(2) 0.2037(2) 0.0276(6) Uani 1 1 d .
H15A H 0.8065 0.4465 0.2076 0.033 Uiso 1 1 calc R
H15B H 0.8922 0.5356 0.2566 0.033 Uiso 1 1 calc R
C16 C 0.8564(2) 0.5473(3) 0.1100(2) 0.0292(7) Uani 1 1 d .
H16A H 0.8355 0.4934 0.0560 0.035 Uiso 1 1 calc R
H16B H 0.8039 0.6070 0.1057 0.035 Uiso 1 1 calc R
C17 C 0.9528(2) 0.6525(2) 0.0162(2) 0.0238(6) Uani 1 1 d .
H17A H 0.9090 0.6057 -0.0342 0.029 Uiso 1 1 calc R
H17B H 1.0214 0.6481 0.0072 0.029 Uiso 1 1 calc R
C18 C 0.9177(2) 0.7796(2) 0.0060(2) 0.0213(6) Uani 1 1 d .

loop_
_atom_site_aniso_label
_atom_site_aniso_U_11
_atom_site_aniso_U_22
_atom_site_aniso_U_33
_atom_site_aniso_U_23
_atom_site_aniso_U_13
_atom_site_aniso_U_12
Cd1 0.01813(11) 0.01872(10) 0.01844(11) 0.00260(8) 0.00369(8) 0.00185(7)
Br1 0.02073(14) 0.02723(14) 0.02536(16) 0.00337(12) 0.00710(12) 0.00199(11)
Br2 0.02719(16) 0.02576(15) 0.0462(2) 0.01042(13) 0.01821(14) 0.00725(12)
N1 0.0177(11) 0.0199(10) 0.0203(12) 0.0068(9) 0.0036(9) 0.0009(9)
N2 0.0172(12) 0.0222(11) 0.0217(13) 0.0037(10) 0.0059(10) 0.0022(9)
O1 0.0311(12) 0.0241(10) 0.0220(11) 0.0003(8) 0.0069(9) 0.0006(8)
O2 0.0246(11) 0.0208(9) 0.0196(10) 0.0059(8) 0.0000(8) -0.0023(8)
S1 0.0281(4) 0.0259(3) 0.0244(4) -0.0024(3) 0.0045(3) -0.0013(3)
S2 0.0358(4) 0.0171(3) 0.0296(4) 0.0018(3) 0.0021(3) -0.0033(3)
C1 0.0210(15) 0.0344(15) 0.0213(15) 0.0040(13) 0.0040(12) -0.0020(12)
C2 0.0194(15) 0.0360(16) 0.0231(16) 0.0134(13) 0.0038(12) 0.0032(12)
C3 0.0189(15) 0.0239(13) 0.0336(17) 0.0137(13) 0.0070(12) 0.0045(11)
C4 0.0146(13) 0.0204(12) 0.0275(16) 0.0070(12) 0.0035(11) 0.0003(10)
C5 0.0294(16) 0.0195(12) 0.0329(17) 0.0062(12) 0.0071(13) 0.0051(12)
C6 0.049(2) 0.0184(13) 0.0301(17) -0.0020(13) 0.0151(15) 0.0010(13)
C7 0.0395(19) 0.0231(14) 0.0315(18) -0.0034(13) 0.0070(15) -0.0045(13)
C8 0.0345(17) 0.0304(15) 0.0218(16) -0.0018(13) 0.0103(13) 0.0017(13)
C9 0.0197(14) 0.0273(13) 0.0205(15) 0.0028(12) 0.0073(11) -0.0002(11)
C10 0.0244(16) 0.0372(16) 0.0213(16) 0.0012(13) 0.0069(12) -0.0023(12)
C11 0.0237(16) 0.0380(16) 0.0240(16) 0.0151(13) 0.0055(13) 0.0015(12)
C12 0.0213(15) 0.0236(13) 0.0305(17) 0.0084(12) 0.0051(12) -0.0005(11)
C13 0.0134(13) 0.0238(13) 0.0248(15) 0.0051(11) 0.0034(11) 0.0001(10)
C14 0.0232(15) 0.0189(12) 0.0260(16) 0.0028(11) 0.0041(12) 0.0045(11)
C15 0.0226(15) 0.0249(14) 0.0347(18) 0.0042(13) 0.0056(13) -0.0061(11)
C16 0.0221(15) 0.0275(14) 0.0326(17) 0.0052(13) -0.0036(13) -0.0053(12)
C17 0.0284(16) 0.0245(13) 0.0163(14) 0.0033(11) 0.0010(12) 0.0019(12)
C18 0.0180(14) 0.0227(13) 0.0219(15) 0.0040(11) 0.0027(11) -0.0016(10)

loop_
_atom_type_symbol
_atom_type_description
_atom_type_scat_dispersion_real
_atom_type_scat_dispersion_imag
_atom_type_scat_source
C C 0.0033 0.0016 'International Tables Vol C Tables 4.2.6.8 and 6.1.1.4'
H H 0.0000 0.0000 'International Tables Vol C Tables 4.2.6.8 and 6.1.1.4'
N N 0.0061 0.0033 'International Tables Vol C Tables 4.2.6.8 and 6.1.1.4'
O O 0.0106 0.0060 'International Tables Vol C Tables 4.2.6.8 and 6.1.1.4'
S S 0.1246 0.1234 'International Tables Vol C Tables 4.2.6.8 and 6.1.1.4'
Br Br -0.2901 2.4595 'International Tables Vol C Tables 4.2.6.8 and 6.1.1.4'
Cd Cd -0.8075 1.2024 'International Tables Vol C Tables 4.2.6.8 and 6.1.1.4'

loop_
_geom_angle_atom_site_label_1
_geom_angle_atom_site_label_2
_geom_angle_atom_site_label_3
_geom_angle
N1 Cd1 N2 160.23(7)
N1 Cd1 O2 67.85(7)
N2 Cd1 O2 93.85(6)
N1 Cd1 O1 66.59(7)
N2 Cd1 O1 130.26(7)
O2 Cd1 O1 134.14(6)
N1 Cd1 Br1 92.81(5)
N2 Cd1 Br1 91.73(5)
O2 Cd1 Br1 81.64(4)
O1 Cd1 Br1 105.38(4)
N1 Cd1 Br2 86.90(5)
N2 Cd1 Br2 86.35(5)
O2 Cd1 Br2 92.02(4)
O1 Cd1 Br2 80.70(4)
Br1 Cd1 Br2 173.253(12)
N1 Cd1 S1 131.12(6)
N2 Cd1 S1 68.36(5)
O2 Cd1 S1 158.38(4)
O1 Cd1 S1 66.58(5)
Br1 Cd1 S1 86.550(17)
Br2 Cd1 S1 98.717(17)
C18 N1 C4 118.5(2)
C18 N1 Cd1 119.70(17)
C4 N1 Cd1 121.63(18)
C13 N2 C9 117.9(2)
C13 N2 Cd1 126.24(18)
C9 N2 Cd1 115.81(16)
C6 O1 C5 112.0(2)
C6 O1 Cd1 113.55(15)
C5 O1 Cd1 108.09(15)
C17 O2 C16 113.6(2)
C17 O2 Cd1 106.21(14)
C16 O2 Cd1 119.02(16)
C7 S1 C8 102.74(14)
C7 S1 Cd1 106.51(11)
C8 S1 Cd1 89.91(10)
C15 S2 C14 101.57(13)
C2 C1 C18 119.4(3)
C3 C2 C1 118.9(3)
C2 C3 C4 119.5(3)
N1 C4 C3 121.5(3)
N1 C4 C5 118.1(2)
C3 C4 C5 120.3(2)
O1 C5 C4 110.6(2)
O1 C6 C7 108.3(2)
C6 C7 S1 113.5(2)
C9 C8 S1 108.44(18)
N2 C9 C10 122.7(3)
N2 C9 C8 117.7(2)
C10 C9 C8 119.6(3)
C9 C10 C11 119.3(3)
C12 C11 C10 118.8(3)
C11 C12 C13 119.6(3)
N2 C13 C12 121.7(3)
N2 C13 C14 119.1(2)
C12 C13 C14 119.3(2)
C13 C14 S2 113.52(18)
C16 C15 S2 114.5(2)
O2 C16 C15 108.1(2)
O2 C17 C18 112.9(2)
N1 C18 C1 121.9(2)
N1 C18 C17 117.2(2)
C1 C18 C17 120.9(2)

loop_
_geom_bond_atom_site_label_1
_geom_bond_atom_site_label_2
_geom_bond_distance
Cd1 N1 2.359(2)
Cd1 N2 2.564(2)
Cd1 O2 2.5739(19)
Cd1 O1 2.6486(18)
Cd1 Br1 2.6704(3)
Cd1 Br2 2.7025(3)
Cd1 S1 2.7755(8)
N1 C18 1.340(3)
N1 C4 1.352(3)
N2 C13 1.350(3)
N2 C9 1.353(3)
O1 C6 1.427(3)
O1 C5 1.430(3)
O2 C17 1.429(3)
O2 C16 1.441(3)
S1 C7 1.810(3)
S1 C8 1.818(3)
S2 C15 1.803(3)
S2 C14 1.815(3)
C1 C2 1.376(4)
C1 C18 1.382(4)
C2 C3 1.369(4)
C3 C4 1.385(4)
C4 C5 1.491(4)
C6 C7 1.512(4)
C8 C9 1.503(4)
C9 C10 1.375(4)
C10 C11 1.381(4)
C11 C12 1.377(4)
C12 C13 1.393(4)
C13 C14 1.499(4)
C15 C16 1.509(4)
C17 C18 1.506(4)
